data_7711658
loop_
_publ_author_name
'Dubrawski, Zack'
'Chang, Chia Yun'
'Carr, Cody'
'Gelfand, Benjamin Sidney'
'Piers, Warren'

_publ_section_title
;
 Electrocatalyst decomposition pathways: torsional strain in a second
 sphere proton relay shuts off CO2RR in a Re(2,2&#x2019;-bipyridyl)(CO)3X
 type electrocatalyst
;
_journal_name_full 'Dalton Transactions'
_journal_paper_doi 10.1039/D2DT02876J
_journal_year 2022
_chemical_formula_moiety 'C23 H14 Cl N3 O3 Re, 4(C3 H2.5 F0.5), C20 H30 Co'
_chemical_formula_sum 'C55 H54 Cl Co F2 N3 O3 Re'
_chemical_formula_weight 1123.59
_space_group_crystal_system orthorhombic
_space_group_IT_number 63
_space_group_name_Hall '-C 2c 2'
_space_group_name_H-M_alt 'C m c m'
_atom_sites_solution_hydrogens geom
_atom_sites_solution_primary dual
_audit_creation_date 2022-02-08
_audit_creation_method
;
Olex2 1.5
(compiled 2021.12.09 svn.r5202d8cf for OlexSys, GUI svn.r6439)
;
_audit_update_record
;
2022-05-27 deposited with the CCDC.	2022-10-31 downloaded from the CCDC.
;
_cell_angle_alpha 90
_cell_angle_beta 90
_cell_angle_gamma 90
_cell_formula_units_Z 8
_cell_length_a 21.5535(17)
_cell_length_b 21.0599(7)
_cell_length_c 21.3570(14)
_cell_measurement_reflns_used 6384
_cell_measurement_temperature 173.0
_cell_measurement_theta_max 72.296
_cell_measurement_theta_min 4.101
_cell_volume 9694.3(10)
_computing_cell_refinement 'SAINT V8.40A (Bruker, 2019)'
_computing_data_reduction 'SAINT V8.40A (Bruker, 2019)'
_computing_molecular_graphics 'Olex2 1.5 (Dolomanov et al., 2009)'
_computing_publication_material 'Olex2 1.5 (Dolomanov et al., 2009)'
_computing_structure_refinement 'SHELXL 2018/3 (Sheldrick, 2015)'
_computing_structure_solution 'SHELXT  (Sheldrick, 2015)'
_diffrn_ambient_temperature 173.0
_diffrn_detector 'Bruker APEX2 area detector'
_diffrn_detector_area_resol_mean 7.9
_diffrn_detector_type 'CCD area detector'
_diffrn_measured_fraction_theta_full 0.977
_diffrn_measured_fraction_theta_max 0.977
_diffrn_measurement_device 'three-circle diffractometer'
_diffrn_measurement_device_type 'Bruker APEX-II CCD'
_diffrn_measurement_method '\f and \w scans'
_diffrn_radiation_monochromator 'mirror optics'
_diffrn_radiation_probe x-ray
_diffrn_radiation_type CuK\a
_diffrn_radiation_wavelength 1.54178
_diffrn_reflns_av_R_equivalents 0.0909
_diffrn_reflns_av_unetI/netI 0.0827
_diffrn_reflns_Laue_measured_fraction_full 0.977
_diffrn_reflns_Laue_measured_fraction_max 0.977
_diffrn_reflns_limit_h_max 25
_diffrn_reflns_limit_h_min -13
_diffrn_reflns_limit_k_max 24
_diffrn_reflns_limit_k_min -25
_diffrn_reflns_limit_l_max 23
_diffrn_reflns_limit_l_min -25
_diffrn_reflns_number 17382
_diffrn_reflns_point_group_measured_fraction_full 0.977
_diffrn_reflns_point_group_measured_fraction_max 0.977
_diffrn_reflns_theta_full 66.552
_diffrn_reflns_theta_max 66.552
_diffrn_reflns_theta_min 2.934
_diffrn_source 'microfocus sealed X-ray tube'
_diffrn_source_current 0.64
_diffrn_source_power 0.0285952
_diffrn_source_type 'Incoatec I\ms'
_diffrn_source_voltage 44.68
_diffrn_standards_number 0
_exptl_absorpt_coefficient_mu 8.438
_exptl_absorpt_correction_T_max 0.7536
_exptl_absorpt_correction_T_min 0.5326
_exptl_absorpt_correction_type multi-scan
_exptl_absorpt_process_details
;
SADABS-2016/2 (Bruker,2016/2) was used for absorption correction.
wR2(int) was 0.1069 before and 0.0652 after correction.
The Ratio of minimum to maximum transmission is 0.7067.
The \l/2 correction factor is Not present.
;
_exptl_crystal_colour yellow
_exptl_crystal_colour_primary yellow
_exptl_crystal_density_diffrn 1.540
_exptl_crystal_description plate
_exptl_crystal_F_000 4528
_exptl_crystal_size_max 0.252
_exptl_crystal_size_mid 0.234
_exptl_crystal_size_min 0.052
_refine_diff_density_max 1.665
_refine_diff_density_min -1.339
_refine_diff_density_rms 0.131
_refine_ls_extinction_method none
_refine_ls_goodness_of_fit_ref 1.026
_refine_ls_hydrogen_treatment constr
_refine_ls_matrix_type full
_refine_ls_number_parameters 486
_refine_ls_number_reflns 4426
_refine_ls_number_restraints 937
_refine_ls_restrained_S_all 1.143
_refine_ls_R_factor_all 0.0971
_refine_ls_R_factor_gt 0.0619
_refine_ls_shift/su_max 0.001
_refine_ls_shift/su_mean 0.000
_refine_ls_structure_factor_coef Fsqd
_refine_ls_weighting_details 'w=1/[\s^2^(Fo^2^)+(0.0634P)^2^+98.8632P] where P=(Fo^2^+2Fc^2^)/3'
_refine_ls_weighting_scheme calc
_refine_ls_wR_factor_gt 0.1433
_refine_ls_wR_factor_ref 0.1615
_reflns_Friedel_coverage 0.000
_reflns_number_gt 3033
_reflns_number_total 4426
_reflns_threshold_expression 'I > 2\s(I)'
_cod_data_source_file d2dt02876j2.cif
_cod_data_source_block zd-n16
_cod_database_code 7711658
_shelx_shelxl_version_number 2018/3
_shelx_space_group_comment
;
The symmetry employed for this shelxl refinement is uniquely defined
by the following loop, which should always be used as a source of
symmetry information in preference to the above space-group names.
They are only intended as comments.
;
_olex2_refinement_description
;
1. Fixed Uiso
 At 1.2 times of:
  All C(H) groups
 At 1.5 times of:
  All C(H,H,H) groups
2. Restrained distances
 F1B_2-C1_2
 1.35 with sigma of 0.02
 C19-C17
 -2.25 with sigma of 0.02
 F1A_1-C1_1 = F1B_1-C6_1
 F1A_2-C1_2 = F1B_2-C6_2
 F1A_3-C1_3 = F1B_3-C6_3
 1.35 with sigma of 0.01
 F1A_1-C2_1 = F1A_1-C6_1 = F1B_1-C1_1 = F1B_1-C5_1
 F1A_2-C2_2 = F1A_2-C6_2 = F1B_2-C1_2 = F1B_2-C5_2
 F1A_3-C2_3 = F1A_3-C6_3 = F1B_3-C1_3 = F1B_3-C5_3
 2.35 with sigma of 0.01
 Re1-Cl1A \\sim Re1-Cl1B
 with sigma of 0.02
 O2A-C2A \\sim O2B-C2B \\sim C1-O1
 with sigma of 0.02
 Re1-C2A \\sim Re1-C2B \\sim Re1-C1
 with sigma of 0.02
 Re1-O2A \\sim Re1-O2B \\sim Re1-O1
 with sigma of 0.04
 Co1_10-C1A_10 \\sim Co1_10-C2A_10 \\sim Co1_10-C3A_10 \\sim Co1_10-C4A_10
\\sim Co1_10-C5A_10
 \\sim Co1_10-C11A_10 \\sim Co1_10-C12A_10 \\sim Co1_10-C13A_10 \\sim
Co1_10-C14A_10 \\sim Co1_10-
 C15A_10
 with sigma of 0.02
3. Restrained planarity
 C20, C17, C18, C21, N3, C19, C22
 with sigma of 0.1
 N1, C7, C3, C6, C4, C8, C5
 with sigma of 0.1
 F1A_1, F1B_1, C1_1, C2_1, C3_1, C4_1, C5_1, C6_1
 F1A_2, F1B_2, C1_2, C2_2, C3_2, C4_2, C5_2, C6_2
 F1A_3, F1B_3, C1_3, C2_3, C3_3, C4_3, C5_3, C6_3
 with sigma of 0.1
4. Uiso/Uaniso restraints and constraints
Co1_10 \\sim C1A_10 \\sim C5A_10 \\sim C2A_10 \\sim C20A_10 \\sim C4A_10 \\sim
C10A_10 \\sim C3A_10 \\sim C16A_10 \\sim C6A_10 \\sim C8A_10: within 2A with
sigma of 0.001 and sigma for terminal atoms of 0.002 within 2A
Cl1B \\sim O2A \\sim C2A \\sim Cl1A \\sim O2B \\sim C2B: within 2A with sigma
of 0.003 and sigma for terminal atoms of 0.003 within 2A
N1 \\sim C3 \\sim C4 \\sim C5 \\sim C6 \\sim C7 \\sim C8 \\sim N2 \\sim C16
\\sim C15 \\sim C9 \\sim C10 \\sim C11 \\sim C12 \\sim C13 \\sim C14 \\sim C17
\\sim C18 \\sim C19 \\sim C20 \\sim C21 \\sim C22 \\sim N3: within 3A with
sigma of 0.02 and sigma for terminal atoms of 0.04 within 3A
F1A_1 \\sim F1B_1 \\sim C1_1 \\sim C2_1 \\sim C3_1 \\sim C4_1 \\sim C5_1 \\sim
C6_1 \\sim F1A_2 \\sim F1B_2 \\sim C1_2 \\sim C2_2 \\sim C3_2 \\sim C4_2 \\sim
C5_2 \\sim C6_2 \\sim F1A_3 \\sim F1B_3 \\sim C1_3 \\sim C2_3 \\sim C3_3 \\sim
C4_3 \\sim C5_3 \\sim C6_3: within 2A with sigma of 0.04 and sigma for terminal
atoms of 0.08 within 2A
Co1_10 \\sim C1A_10 \\sim C2A_10 \\sim C3A_10 \\sim C4A_10 \\sim C5A_10 \\sim
C6A_10 \\sim C7A_10 \\sim C8A_10 \\sim C9A_10 \\sim C10A_10 \\sim C11A_10 \\sim
C12A_10 \\sim C13A_10 \\sim C14A_10 \\sim C15A_10 \\sim C16A_10 \\sim C17A_10
\\sim C18A_10 \\sim C19A_10 \\sim C20A_10: within 1A with sigma of 0.003 and
sigma for terminal atoms of 0.003 within 1A
: with sigma of 0.01 and sigma for terminal atoms of 0.02
Uanis(Co1_10) \\sim Ueq, Uanis(C1A_10) \\sim Ueq, Uanis(C2A_10) \\sim Ueq,
Uanis(C3A_10) \\sim Ueq, Uanis(C4A_10) \\sim Ueq, Uanis(C5A_10) \\sim Ueq,
Uanis(C6A_10) \\sim Ueq, Uanis(C7A_10) \\sim Ueq, Uanis(C8A_10) \\sim Ueq,
Uanis(C9A_10) \\sim Ueq, Uanis(C10A_10) \\sim Ueq, Uanis(C11A_10) \\sim Ueq,
Uanis(C12A_10) \\sim Ueq, Uanis(C13A_10) \\sim Ueq, Uanis(C14A_10) \\sim Ueq,
Uanis(C15A_10) \\sim Ueq, Uanis(C16A_10) \\sim Ueq, Uanis(C17A_10) \\sim Ueq,
Uanis(C18A_10) \\sim Ueq, Uanis(C19A_10) \\sim Ueq, Uanis(C20A_10) \\sim Ueq:
with sigma of 0.005 and sigma for terminal atoms of 0.01
5. Rigid body (RIGU) restrains
 C1A_10, C2A_10, C3A_10, C4A_10, C5A_10, C6A_10, C7A_10, C8A_10, C9A_10, C10A_10
 with sigma for 1-2 distances of 0.002 and sigma for 1-3 distances of 0.002
 C11A_10, C12A_10, C13A_10, C14A_10, C15A_10, C16A_10, C17A_10, C18A_10,
 C19A_10, C20A_10
 with sigma for 1-2 distances of 0.002 and sigma for 1-3 distances of 0.002
6. Others
 Sof(Cl1B)=Sof(O2B)=Sof(C2B)=0.5*(1-FVAR(2))
 Sof(Cl1A)=Sof(O2A)=Sof(C2A)=0.5*FVAR(2)
 Fixed Sof: N1(0.5) N2(0.5) C16(0.5) H16(0.5) C15(0.5) H15(0.5) C9(0.5)
 C10(0.5) H10(0.5) C11(0.5) H11(0.5) C12(0.5) H12(0.5) C13(0.5) C14(0.5)
 C17(0.5) C3(0.5) C4(0.5) H4(0.5) C5(0.5) H5(0.5) C6(0.5) H6(0.5) C7(0.5)
 H7(0.5) C8(0.5) H8(0.5) C18(0.5) C19(0.5) H19(0.5) C20(0.5) H20(0.5) C21(0.5)
 H21(0.5) C22(0.5) H22(0.5) N3(0.5) F1A(0.25) F1B(0.25) C1(0.5) H1(0.25)
 C2(0.5) H2(0.5) C3(0.5) H3(0.5) C4(0.5) H4(0.5) C5(0.5) H5(0.5) C6(0.5)
 H6(0.25) F1A(0.125) F1B(0.125) C1(0.25) H1(0.125) C2(0.25) H2(0.25) C3(0.25)
 H3(0.25) C4(0.25) H4(0.25) C5(0.25) H5(0.25) C6(0.25) H6(0.125) F1A(0.125)
 F1B(0.125) C1(0.25) H1(0.125) C2(0.25) H2(0.25) C3(0.25) H3(0.25) C4(0.25)
 H4(0.25) C5(0.25) H5(0.25) C6(0.25) H6(0.125) H4A(0.5) H4B(0.5) H4C(0.5)
 Co1(0.25) C1A(0.25) C2A(0.25) C3A(0.25) C4A(0.25) C5A(0.25) C6A(0.25)
 H6AA(0.25) H6AB(0.25) H6AC(0.25) C7A(0.25) H7AA(0.25) H7AB(0.25) H7AC(0.25)
 C8A(0.25) H8AA(0.25) H8AB(0.25) H8AC(0.25) C9A(0.25) H9AA(0.25) H9AB(0.25)
 H9AC(0.25) C10A(0.25) H10A(0.25) H10B(0.25) H10C(0.25) C11A(0.25) C12A(0.25)
 C13A(0.25) C14A(0.25) C15A(0.25) C16A(0.25) H16A(0.25) H16B(0.25) H16C(0.25)
 C17A(0.25) H17A(0.25) H17B(0.25) H17C(0.25) C18A(0.25) H18A(0.25) H18B(0.25)
 H18C(0.25) C19A(0.25) H19A(0.25) H19B(0.25) H19C(0.25) C20A(0.25) H20A(0.25)
 H20B(0.25) H20C(0.25)
7.a Me refined with riding coordinates:
 C4(H4A,H4B,H4C), C5(H5A,H5B,H5C), C6(H6A,H6B,H6C), C6A(H6AA,H6AB,H6AC),
 C7A(H7AA,H7AB,H7AC), C8A(H8AA,H8AB,H8AC), C9A(H9AA,H9AB,H9AC), C10A(H10A,H10B,
 H10C), C16A(H16A,H16B,H16C), C17A(H17A,H17B,H17C), C18A(H18A,H18B,H18C),
 C19A(H19A,H19B,H19C), C20A(H20A,H20B,H20C)
7.b Aromatic/amide H refined with riding coordinates:
 C16(H16), C15(H15), C10(H10), C11(H11), C12(H12), C4(H4), C5(H5), C6(H6),
 C7(H7), C8(H8), C19(H19), C20(H20), C21(H21), C22(H22), C1(H1), C2(H2), C3(H3),
  C4(H4), C5(H5), C6(H6), C1(H1), C2(H2), C3(H3), C4(H4), C5(H5), C6(H6),
 C1(H1), C2(H2), C3(H3), C4(H4), C5(H5), C6(H6)
7.c Fitted hexagon refined as free rotating group:
 C9(C10,C11,C12,C13,C14), C3(C4,C5,C6,C7,C8), C18(C19,C20,C21,C22,N3), C1(C2,
 C3,C4,C5,C6), C1(C2,C3,C4,C5,C6), C1(C2,C3,C4,C5,C6)
7.d Cp* refined as free rotating group:
 C1A(C2A,C3A,C4A,C5A,C6A,C7A,C8A,C9A,C10A), C11A(C12A,C13A,C14A,C15A,C16A,C17A,
 C18A,C19A,C20A)
;
_olex2_submission_special_instructions 'No special instructions were received'

loop_
_space_group_symop_operation_xyz
'x, y, z'
'-x, -y, z+1/2'
'-x, y, -z+1/2'
'x, -y, -z'
'x+1/2, y+1/2, z'
'-x+1/2, -y+1/2, z+1/2'
'-x+1/2, y+1/2, -z+1/2'
'x+1/2, -y+1/2, -z'
'-x, -y, -z'
'x, y, -z-1/2'
'x, -y, z-1/2'
'-x, y, z'
'-x+1/2, -y+1/2, -z'
'x+1/2, y+1/2, -z-1/2'
'x+1/2, -y+1/2, z-1/2'
'-x+1/2, y+1/2, z'

loop_
_atom_site_label
_atom_site_type_symbol
_atom_site_fract_x
_atom_site_fract_y
_atom_site_fract_z
_atom_site_U_iso_or_equiv
_atom_site_adp_type
_atom_site_occupancy
_atom_site_site_symmetry_order
_atom_site_calc_flag
_atom_site_refinement_flags_posn
_atom_site_refinement_flags_adp
_atom_site_refinement_flags_occupancy
_atom_site_disorder_assembly
_atom_site_disorder_group
Re1 Re 0.73923(3) 0.35176(2) 0.750000 0.0397(2) Uani 1 2 d DS T P . .
Cl1B Cl 0.6308(7) 0.3857(9) 0.750000 0.062(3) Uani 0.278(12) 2 d DS TU P A 2
Cl1A Cl 0.8529(2) 0.3378(2) 0.750000 0.0568(17) Uani 0.722(12) 2 d DS TU P A 1
O2A O 0.5992(7) 0.3768(8) 0.750000 0.063(3) Uani 0.722(12) 2 d DS TU P A 1
O2B O 0.8779(10) 0.3226(18) 0.750000 0.057(2) Uani 0.278(12) 2 d DS TU P A 2
O1 O 0.7171(4) 0.2483(4) 0.8481(4) 0.089(3) Uani 1 1 d D . . . .
N1 N 0.7545(7) 0.4186(7) 0.8219(9) 0.047(3) Uani 0.5 1 d . U P A -1
N2 N 0.7524(8) 0.4460(9) 0.6984(8) 0.046(3) Uani 0.5 1 d . U P A -1
C2A C 0.6528(8) 0.3676(12) 0.750000 0.062(3) Uani 0.722(12) 2 d DS TU P A 1
C2B C 0.8249(11) 0.334(3) 0.750000 0.057(2) Uani 0.278(12) 2 d DS TU P A 2
C16 C 0.7543(9) 0.5210(9) 0.6154(11) 0.051(4) Uani 0.5 1 d . U P A -1
H16 H 0.753729 0.529008 0.571664 0.061 Uiso 0.5 1 calc R U P A -1
C1 C 0.7265(5) 0.2886(4) 0.8116(6) 0.062(3) Uani 1 1 d D . . . .
C15 C 0.7569(10) 0.5676(10) 0.6560(11) 0.048(4) Uani 0.5 1 d . U P A -1
H15 H 0.757273 0.610019 0.640731 0.057 Uiso 0.5 1 calc R U P A -1
C9 C 0.7580(5) 0.4806(4) 0.8064(6) 0.045(3) Uani 0.5 1 d G U P A -1
C10 C 0.7624(7) 0.5294(6) 0.8500(5) 0.047(3) Uani 0.5 1 d G U P A -1
H10 H 0.763491 0.519774 0.893490 0.056 Uiso 0.5 1 calc R U P A -1
C11 C 0.7651(6) 0.5921(5) 0.8301(5) 0.046(4) Uani 0.5 1 d G U P A -1
H11 H 0.768133 0.625450 0.859967 0.055 Uiso 0.5 1 calc R U P A -1
C12 C 0.7635(5) 0.6062(3) 0.7666(6) 0.050(4) Uani 0.5 1 d G U P A -1
H12 H 0.765387 0.649075 0.752943 0.060 Uiso 0.5 1 calc R U P A -1
C13 C 0.7591(5) 0.5574(5) 0.7229(4) 0.045(3) Uani 0.5 1 d G U P A -1
C14 C 0.7564(5) 0.4947(4) 0.7428(5) 0.044(3) Uani 0.5 1 d G U P A -1
C17 C 0.7525(8) 0.4561(8) 0.6400(9) 0.047(3) Uani 0.5 1 d D U P A -1
C3 C 0.7535(8) 0.3961(6) 0.8870(6) 0.053(4) Uani 0.5 1 d G U P A -1
C4 C 0.8004(7) 0.3557(7) 0.9072(8) 0.065(4) Uani 0.5 1 d G U P A -1
H4 H 0.832777 0.343916 0.879385 0.078 Uiso 0.5 1 calc R U P A -1
C5 C 0.7999(7) 0.3325(7) 0.9682(8) 0.074(5) Uani 0.5 1 d G U P A -1
H5 H 0.832000 0.304948 0.981989 0.089 Uiso 0.5 1 calc R U P A -1
C6 C 0.7525(8) 0.3498(7) 1.0089(6) 0.070(5) Uani 0.5 1 d G U P A -1
H6 H 0.752229 0.333951 1.050584 0.085 Uiso 0.5 1 calc R U P A -1
C7 C 0.7056(7) 0.3901(8) 0.9887(7) 0.073(5) Uani 0.5 1 d G U P A -1
H7 H 0.673233 0.401923 1.016579 0.087 Uiso 0.5 1 calc R U P A -1
C8 C 0.7061(7) 0.4133(6) 0.9278(8) 0.065(4) Uani 0.5 1 d G U P A -1
H8 H 0.674009 0.440892 0.913975 0.077 Uiso 0.5 1 calc R U P A -1
C18 C 0.7623(8) 0.4087(6) 0.5933(6) 0.058(4) Uani 0.5 1 d G U P A -1
C19 C 0.7158(7) 0.4035(7) 0.5485(8) 0.068(4) Uani 0.5 1 d DG U P A -1
H19 H 0.680280 0.430088 0.550698 0.082 Uiso 0.5 1 calc R U P A -1
C20 C 0.7213(8) 0.3593(9) 0.5005(7) 0.077(5) Uani 0.5 1 d G U P A -1
H20 H 0.689512 0.355676 0.469867 0.092 Uiso 0.5 1 calc R U P A -1
C21 C 0.7733(9) 0.3203(7) 0.4973(7) 0.077(5) Uani 0.5 1 d G U P A -1
H21 H 0.777007 0.290123 0.464467 0.092 Uiso 0.5 1 calc R U P A -1
C22 C 0.8197(8) 0.3256(8) 0.5421(9) 0.081(5) Uani 0.5 1 d G U P A -1
H22 H 0.855270 0.298981 0.539899 0.098 Uiso 0.5 1 calc R U P A -1
N3 N 0.8143(8) 0.3698(8) 0.5901(7) 0.075(4) Uani 0.5 1 d G U P A -1
F1A_1 F 0.4190(10) 0.2558(15) 0.9943(14) 0.182(18) Uiso 0.25 1 d D U P B -2
F1B_1 F 0.5394(12) 0.2327(13) 1.0252(11) 0.21(2) Uiso 0.25 1 d D U P C -3
C1_1 C 0.4646(8) 0.2794(9) 0.9590(9) 0.172(16) Uiso 0.5 1 d DG U P D -1
H1_1 H 0.432013 0.262547 0.983958 0.206 Uiso 0.25 1 calc R U P D -3
C2_1 C 0.4508(10) 0.3152(10) 0.9062(11) 0.152(15) Uiso 0.5 1 d DG U P D -1
H2_1 H 0.408820 0.322903 0.894994 0.183 Uiso 0.5 1 calc R U P D -1
C3_1 C 0.4985(13) 0.3398(7) 0.8697(8) 0.114(7) Uiso 0.5 1 d G U P D -1
H3_1 H 0.489074 0.364333 0.833546 0.136 Uiso 0.5 1 calc R U P D -1
C4_1 C 0.5599(12) 0.3286(9) 0.8860(9) 0.103(10) Uiso 0.5 1 d G U P D -1
H4_1 H 0.592522 0.345408 0.861063 0.123 Uiso 0.5 1 calc R U P D -1
C5_1 C 0.5737(9) 0.2927(10) 0.9389(10) 0.098(9) Uiso 0.5 1 d DG U P D -1
H5_1 H 0.615716 0.285052 0.950026 0.117 Uiso 0.5 1 calc R U P D -1
C6_1 C 0.5260(8) 0.2681(7) 0.9754(7) 0.127(12) Uiso 0.5 1 d DG U P D -1
H6_1 H 0.535462 0.243622 1.011474 0.152 Uiso 0.25 1 calc R U P D -2
F1A_2 F 0.462(3) 0.613(3) 0.958(4) 0.31(5) Uiso 0.125 1 d D U P E -2
F1B_2 F 0.579(3) 0.612(3) 0.958(3) 0.23(4) Uiso 0.125 1 d D U P F -3
C1_2 C 0.4924(19) 0.559(2) 0.971(2) 0.24(3) Uiso 0.25 1 d DG U P G -1
H1_2 H 0.471068 0.597415 0.962061 0.294 Uiso 0.125 1 calc R U P G -3
C2_2 C 0.4591(13) 0.504(3) 0.984(3) 0.18(3) Uiso 0.25 1 d DG U P G -1
H2_2 H 0.415064 0.504837 0.983887 0.219 Uiso 0.25 1 calc R U P G -1
C3_2 C 0.490(2) 0.448(2) 0.998(3) 0.134(19) Uiso 0.25 1 d G U P G -1
H3_2 H 0.467607 0.410402 1.006717 0.161 Uiso 0.25 1 calc R U P G -1
C4_2 C 0.555(2) 0.447(2) 0.998(3) 0.14(2) Uiso 0.25 1 d G U P G -1
H4_2 H 0.576154 0.408543 1.007720 0.173 Uiso 0.25 1 calc R U P G -1
C5_2 C 0.5881(13) 0.502(3) 0.985(3) 0.13(2) Uiso 0.25 1 d DG U P G -1
H5_2 H 0.632159 0.501120 0.985894 0.151 Uiso 0.25 1 calc R U P G -1
C6_2 C 0.5569(19) 0.558(2) 0.972(2) 0.21(3) Uiso 0.25 1 d DG U P G -1
H6_2 H 0.579617 0.595556 0.963064 0.250 Uiso 0.125 1 calc R U P G -2
F1A_3 F 0.887(3) 0.478(4) 0.991(6) 0.29(4) Uiso 0.125 1 d D U P H -2
F1B_3 F 0.978(3) 0.394(3) 0.959(4) 0.18(3) Uiso 0.125 1 d D U P I -3
C1_3 C 0.947(3) 0.495(3) 0.996(4) 0.27(3) Uiso 0.25 1 d DG U P J -1
H1_3 H 0.904274 0.483101 0.992121 0.320 Uiso 0.125 1 calc R U P J -3
C2_3 C 0.963(4) 0.555(3) 1.017(4) 0.25(3) Uiso 0.25 1 d DG U P J -1
H2_3 H 0.930991 0.584379 1.028228 0.299 Uiso 0.25 1 calc R U P J -1
C3_3 C 1.025(5) 0.572(4) 1.022(6) 0.22(3) Uiso 0.25 1 d G U P J -1
H3_3 H 1.035471 0.613212 1.037088 0.265 Uiso 0.25 1 calc R U P J -1
C4_3 C 1.071(4) 0.529(5) 1.006(8) 0.24(3) Uiso 0.25 1 d G U P J -1
H4_3 H 1.113234 0.540767 1.009842 0.283 Uiso 0.25 1 calc R U P J -1
C5_3 C 1.055(3) 0.469(4) 0.985(7) 0.24(3) Uiso 0.25 1 d DG U P J -1
H5_3 H 1.086518 0.439489 0.973733 0.287 Uiso 0.25 1 calc R U P J -1
C6_3 C 0.993(3) 0.452(3) 0.980(4) 0.20(3) Uiso 0.25 1 d DG U P J -1
H6_3 H 0.982038 0.410655 0.964872 0.243 Uiso 0.125 1 calc R U P J -2
Co1_5 Co 0.500000 0.63678(15) 0.750000 0.0667(11) Uani 1 4 d S T P . .
C1_5 C 0.500000 0.6935(7) 0.8254(8) 0.066(5) Uani 1 2 d S T P . .
C2_5 C 0.5524(6) 0.6546(5) 0.8266(6) 0.075(3) Uani 1 1 d . . . . .
C3_5 C 0.5329(6) 0.5910(6) 0.8264(9) 0.104(6) Uani 1 1 d . . . . .
C4_5 C 0.500000 0.7654(7) 0.8308(8) 0.070(5) Uani 1 2 d S T P . .
H4A_5 H 0.457265 0.781164 0.828585 0.105 Uiso 0.5 1 calc R U P K -1
H4B_5 H 0.518446 0.777883 0.870918 0.105 Uiso 0.5 1 calc R U P K -1
H4C_5 H 0.524289 0.783656 0.796435 0.105 Uiso 0.5 1 calc R U P K -1
C5_5 C 0.6203(5) 0.6773(6) 0.8312(7) 0.095(5) Uani 1 1 d . . . . .
H5A_5 H 0.648024 0.640398 0.831206 0.143 Uiso 1 1 calc R U . . .
H5B_5 H 0.629951 0.704449 0.795248 0.143 Uiso 1 1 calc R U . . .
H5C_5 H 0.626015 0.701375 0.870014 0.143 Uiso 1 1 calc R U . . .
C6_5 C 0.5745(8) 0.5321(6) 0.8293(9) 0.146(8) Uani 1 1 d . . . . .
H6A_5 H 0.548672 0.493810 0.828421 0.219 Uiso 1 1 calc R U . . .
H6B_5 H 0.602560 0.531935 0.793150 0.219 Uiso 1 1 calc R U . . .
H6C_5 H 0.598864 0.532873 0.867984 0.219 Uiso 1 1 calc R U . . .
Co1_10 Co 1.0004(9) 0.58713(17) 0.7391(5) 0.059(2) Uani 0.25 1 d D U P L -1
C1A_10 C 0.9205(12) 0.6110(10) 0.7856(10) 0.082(5) Uani 0.25 1 d DG U P L -1
C2A_10 C 0.9216(13) 0.5446(9) 0.7743(13) 0.082(5) Uani 0.25 1 d DG U P L -1
C3A_10 C 0.9246(12) 0.5350(9) 0.7085(13) 0.082(5) Uani 0.25 1 d DG U P L -1
C4A_10 C 0.9254(12) 0.5955(10) 0.6792(10) 0.082(5) Uani 0.25 1 d DG U P L -1
C5A_10 C 0.9229(11) 0.6425(8) 0.7268(10) 0.082(5) Uani 0.25 1 d DG U P L -1
C6A_10 C 0.9174(19) 0.6427(15) 0.8489(10) 0.082(5) Uani 0.25 1 d G U P L -1
H6AA_10 H 0.916180 0.610150 0.881705 0.123 Uiso 0.25 1 calc R U P L -1
H6AB_10 H 0.954049 0.669532 0.854770 0.123 Uiso 0.25 1 calc R U P L -1
H6AC_10 H 0.879880 0.668866 0.851364 0.123 Uiso 0.25 1 calc R U P L -1
C7A_10 C 0.9198(19) 0.4932(13) 0.8235(17) 0.080(10) Uani 0.25 1 d G U P L -1
H7AA_10 H 0.917762 0.512667 0.865145 0.121 Uiso 0.25 1 calc R U P L -1
H7AB_10 H 0.883166 0.466462 0.816980 0.121 Uiso 0.25 1 calc R U P L -1
H7AC_10 H 0.957335 0.467128 0.820386 0.121 Uiso 0.25 1 calc R U P L -1
C8A_10 C 0.9267(18) 0.4716(10) 0.6756(19) 0.082(5) Uani 0.25 1 d G U P L -1
H8AA_10 H 0.925550 0.437405 0.706740 0.123 Uiso 0.25 1 calc R U P L -1
H8AB_10 H 0.890788 0.467770 0.647684 0.123 Uiso 0.25 1 calc R U P L -1
H8AC_10 H 0.964958 0.468436 0.651091 0.123 Uiso 0.25 1 calc R U P L -1
C9A_10 C 0.9285(19) 0.6077(15) 0.6096(9) 0.084(8) Uani 0.25 1 d G U P L -1
H9AA_10 H 0.928424 0.653565 0.601906 0.125 Uiso 0.25 1 calc R U P L -1
H9AB_10 H 0.966561 0.589053 0.592593 0.125 Uiso 0.25 1 calc R U P L -1
H9AC_10 H 0.892391 0.588387 0.589187 0.125 Uiso 0.25 1 calc R U P L -1
C10A_10 C 0.9227(16) 0.7134(8) 0.7167(13) 0.082(5) Uani 0.25 1 d G U P L -1
H10A_10 H 0.924683 0.722526 0.671753 0.123 Uiso 0.25 1 calc R U P L -1
H10B_10 H 0.884624 0.731572 0.734211 0.123 Uiso 0.25 1 calc R U P L -1
H10C_10 H 0.958794 0.732238 0.737617 0.123 Uiso 0.25 1 calc R U P L -1
C11A_10 C 1.0782(9) 0.5431(5) 0.7046(6) 0.031(4) Uani 0.25 1 d DG U P L -1
C12A_10 C 1.0779(9) 0.5402(5) 0.7710(6) 0.029(4) Uani 0.25 1 d DG U P L -1
C13A_10 C 1.0775(8) 0.6033(6) 0.7943(8) 0.032(4) Uani 0.25 1 d DG U P L -1
C14A_10 C 1.0776(7) 0.6453(4) 0.7422(10) 0.033(4) Uani 0.25 1 d DG U P L -1
C15A_10 C 1.0780(8) 0.6080(6) 0.6868(8) 0.030(4) Uani 0.25 1 d DG U P L -1
C16A_10 C 1.0787(13) 0.4870(8) 0.6606(8) 0.037(6) Uani 0.25 1 d G U P L -1
H16A_10 H 1.078910 0.502128 0.617254 0.055 Uiso 0.25 1 calc R U P L -1
H16B_10 H 1.115936 0.461356 0.668265 0.055 Uiso 0.25 1 calc R U P L -1
H16C_10 H 1.041688 0.461006 0.667845 0.055 Uiso 0.25 1 calc R U P L -1
C17A_10 C 1.0779(13) 0.4804(8) 0.8101(8) 0.033(6) Uani 0.25 1 d G U P L -1
H17A_10 H 1.078257 0.443254 0.782453 0.050 Uiso 0.25 1 calc R U P L -1
H17B_10 H 1.114915 0.479772 0.836762 0.050 Uiso 0.25 1 calc R U P L -1
H17C_10 H 1.040668 0.479421 0.836340 0.050 Uiso 0.25 1 calc R U P L -1
C18A_10 C 1.0770(14) 0.6225(12) 0.8624(9) 0.035(6) Uani 0.25 1 d G U P L -1
H18A_10 H 1.076777 0.668934 0.865556 0.053 Uiso 0.25 1 calc R U P L -1
H18B_10 H 1.039842 0.605351 0.882712 0.053 Uiso 0.25 1 calc R U P L -1
H18C_10 H 1.114090 0.605701 0.883133 0.053 Uiso 0.25 1 calc R U P L -1
C19A_10 C 1.0772(9) 0.7169(4) 0.7453(16) 0.037(5) Uani 0.25 1 d G U P L -1
H19A_10 H 1.077388 0.734286 0.702742 0.055 Uiso 0.25 1 calc R U P L -1
H19B_10 H 1.039917 0.731264 0.767363 0.055 Uiso 0.25 1 calc R U P L -1
H19C_10 H 1.114164 0.731615 0.767784 0.055 Uiso 0.25 1 calc R U P L -1
C20A_10 C 1.0783(14) 0.6331(11) 0.6206(10) 0.038(6) Uani 0.25 1 d G U P L -1
H20A_10 H 1.078087 0.679651 0.621414 0.057 Uiso 0.25 1 calc R U P L -1
H20B_10 H 1.115615 0.618177 0.598923 0.057 Uiso 0.25 1 calc R U P L -1
H20C_10 H 1.041367 0.617826 0.598503 0.057 Uiso 0.25 1 calc R U P L -1

loop_
_atom_site_aniso_label
_atom_site_aniso_U_11
_atom_site_aniso_U_22
_atom_site_aniso_U_33
_atom_site_aniso_U_23
_atom_site_aniso_U_13
_atom_site_aniso_U_12
Re1 0.0388(3) 0.0247(2) 0.0555(4) 0.000 0.000 0.0015(2)
Cl1B 0.051(11) 0.055(6) 0.081(6) 0.000 0.000 -0.010(6)
Cl1A 0.043(4) 0.044(2) 0.084(4) 0.000 0.000 0.005(3)
O2A 0.051(11) 0.055(6) 0.082(6) 0.000 0.000 -0.010(6)
O2B 0.043(5) 0.044(3) 0.084(4) 0.000 0.000 0.004(4)
O1 0.084(6) 0.074(5) 0.110(7) 0.048(5) -0.007(5) -0.017(4)
N1 0.037(6) 0.032(6) 0.072(7) 0.001(6) -0.008(6) 0.010(6)
N2 0.039(6) 0.055(7) 0.043(6) -0.008(6) -0.004(6) 0.000(6)
C2A 0.051(11) 0.055(6) 0.081(6) 0.000 0.000 -0.010(6)
C2B 0.043(5) 0.044(3) 0.084(4) 0.000 0.000 0.004(4)
C16 0.047(7) 0.048(6) 0.058(7) 0.002(6) 0.003(7) 0.005(6)
C1 0.044(7) 0.053(5) 0.090(9) 0.013(6) 0.001(6) -0.003(5)
C15 0.042(7) 0.034(7) 0.068(8) -0.006(6) 0.003(7) -0.003(7)
C9 0.033(6) 0.029(6) 0.073(7) 0.000(6) -0.002(6) -0.010(6)
C10 0.041(7) 0.032(6) 0.067(8) -0.005(6) -0.004(7) -0.004(6)
C11 0.037(8) 0.031(7) 0.070(8) -0.007(7) 0.002(7) 0.000(7)
C12 0.042(7) 0.038(6) 0.071(9) -0.008(6) 0.005(7) 0.000(6)
C13 0.038(6) 0.030(5) 0.067(7) -0.004(5) 0.002(6) -0.001(5)
C14 0.029(5) 0.045(5) 0.059(7) -0.004(6) 0.001(6) -0.003(4)
C17 0.047(7) 0.042(6) 0.052(7) 0.001(6) 0.007(6) 0.001(6)
C3 0.052(8) 0.036(6) 0.071(8) -0.009(6) -0.014(7) -0.005(6)
C4 0.067(9) 0.049(7) 0.079(9) 0.006(8) -0.019(8) 0.006(8)
C5 0.075(10) 0.070(8) 0.077(10) 0.012(8) -0.008(9) 0.014(8)
C6 0.078(10) 0.064(8) 0.070(9) -0.001(8) -0.016(8) 0.013(9)
C7 0.080(10) 0.059(8) 0.079(10) 0.002(8) -0.017(9) 0.007(8)
C8 0.070(9) 0.051(7) 0.073(9) 0.004(7) -0.012(8) 0.014(7)
C18 0.062(8) 0.053(7) 0.059(7) -0.007(6) 0.013(7) -0.003(7)
C19 0.075(9) 0.069(8) 0.060(8) -0.004(7) 0.011(8) 0.008(7)
C20 0.084(10) 0.078(9) 0.069(9) 0.001(8) 0.012(9) 0.008(9)
C21 0.090(10) 0.077(9) 0.063(9) -0.008(8) 0.008(9) 0.004(9)
C22 0.090(11) 0.083(9) 0.071(10) -0.016(9) 0.012(9) 0.012(9)
N3 0.086(9) 0.065(8) 0.074(8) -0.010(7) 0.017(8) 0.002(7)
Co1_5 0.047(2) 0.0466(18) 0.107(3) 0.000 0.000 0.000
C1_5 0.053(10) 0.067(9) 0.079(13) 0.024(9) 0.000 0.000
C2_5 0.067(8) 0.075(7) 0.083(9) 0.029(7) -0.010(7) 0.002(6)
C3_5 0.070(9) 0.073(8) 0.168(17) 0.042(9) -0.002(9) 0.002(6)
C4_5 0.054(10) 0.091(11) 0.065(12) -0.009(9) 0.000 0.000
C5_5 0.047(8) 0.107(9) 0.133(14) 0.031(9) -0.014(8) 0.000(7)
C6_5 0.137(15) 0.087(10) 0.21(2) 0.055(12) -0.023(15) 0.045(10)
Co1_10 0.043(2) 0.0490(17) 0.086(5) 0.014(3) -0.001(5) 0.001(5)
C1A_10 0.081(5) 0.082(5) 0.083(5) 0.001(2) 0.000(2) 0.001(2)
C2A_10 0.081(5) 0.082(5) 0.083(5) 0.001(2) 0.000(2) 0.001(2)
C3A_10 0.081(5) 0.082(5) 0.083(5) 0.001(2) 0.000(2) 0.001(2)
C4A_10 0.081(5) 0.082(5) 0.083(5) 0.001(2) 0.000(2) 0.001(2)
C5A_10 0.081(5) 0.082(5) 0.083(5) 0.001(2) 0.000(2) 0.001(2)
C6A_10 0.081(6) 0.082(6) 0.083(6) 0.001(3) 0.000(3) 0.001(3)
C7A_10 0.077(15) 0.083(10) 0.082(11) 0.001(8) 0.001(9) 0.004(9)
C8A_10 0.081(6) 0.083(6) 0.083(6) 0.001(3) 0.000(3) 0.001(3)
C9A_10 0.081(14) 0.086(12) 0.083(7) 0.001(6) -0.003(7) -0.001(10)
C10A_10 0.081(6) 0.082(6) 0.083(6) 0.001(3) -0.001(3) 0.001(3)
C11A_10 0.029(7) 0.032(4) 0.032(5) 0.002(3) -0.002(4) 0.000(4)
C12A_10 0.025(7) 0.031(4) 0.032(5) 0.003(3) -0.001(4) -0.001(4)
C13A_10 0.029(7) 0.033(4) 0.033(5) 0.001(3) 0.002(4) -0.002(4)
C14A_10 0.033(6) 0.034(4) 0.033(5) 0.001(3) 0.001(4) -0.002(4)
C15A_10 0.026(7) 0.032(4) 0.032(5) 0.002(3) 0.000(4) -0.001(4)
C16A_10 0.038(11) 0.035(7) 0.037(8) -0.001(7) 0.006(8) -0.001(7)
C17A_10 0.028(11) 0.035(6) 0.038(9) 0.007(6) 0.003(8) 0.003(7)
C18A_10 0.036(11) 0.037(9) 0.032(5) 0.001(5) 0.002(7) -0.003(9)
C19A_10 0.040(10) 0.033(4) 0.038(10) 0.001(5) 0.006(10) -0.002(6)
C20A_10 0.044(12) 0.038(10) 0.032(6) 0.004(6) 0.000(6) -0.005(8)

loop_
_atom_type_symbol
_atom_type_description
_atom_type_scat_dispersion_real
_atom_type_scat_dispersion_imag
_atom_type_scat_source
C C 0.0181 0.0091 'International Tables Vol C Tables 4.2.6.8 and 6.1.1.4'
H H 0.0000 0.0000 'International Tables Vol C Tables 4.2.6.8 and 6.1.1.4'
Cl Cl 0.3639 0.7018 'International Tables Vol C Tables 4.2.6.8 and 6.1.1.4'
Co Co -2.3653 3.6143 'International Tables Vol C Tables 4.2.6.8 and 6.1.1.4'
F F 0.0727 0.0534 'International Tables Vol C Tables 4.2.6.8 and 6.1.1.4'
N N 0.0311 0.0180 'International Tables Vol C Tables 4.2.6.8 and 6.1.1.4'
O O 0.0492 0.0322 'International Tables Vol C Tables 4.2.6.8 and 6.1.1.4'
Re Re -5.2083 5.8923 'International Tables Vol C Tables 4.2.6.8 and 6.1.1.4'

loop_
_exptl_crystal_face_index_h
_exptl_crystal_face_index_k
_exptl_crystal_face_index_l
_exptl_crystal_face_perp_dist
3.00 -1.00 0.00 0.0300
-3.00 0.00 1.00 0.1140
0.00 -2.00 1.00 0.0970
0.00 -3.00 2.00 0.0900
-3.00 1.00 1.00 0.0900
3.00 -1.00 -1.00 0.0210
1.00 -3.00 3.00 0.0690
2.00 -1.00 -1.00 0.0370
-3.00 2.00 1.00 0.0720
0.00 0.00 1.00 0.0260
0.00 0.00 -1.00 0.0170
0.00 1.00 0.00 0.1030

loop_
_geom_angle_atom_site_label_1
_geom_angle_atom_site_label_2
_geom_angle_atom_site_label_3
_geom_angle
_geom_angle_site_symmetry_1
_geom_angle_site_symmetry_3
_geom_angle_publ_flag
N1 Re1 Cl1A 85.7(4) . . ?
N1 Re1 N2 75.7(7) . . ?
N2 Re1 Cl1A 88.8(4) . . ?
C2A Re1 Cl1A 176.7(8) . . ?
C2A Re1 N1 92.0(7) . . ?
C2A Re1 N2 88.2(8) . . ?
C2B Re1 Cl1B 175(2) . . ?
C2B Re1 C1 90.0(15) . . ?
C1 Re1 Cl1B 93.8(5) 10_557 . ?
C1 Re1 Cl1B 93.8(5) . . ?
C1 Re1 Cl1A 93.5(3) . . ?
C1 Re1 Cl1A 93.5(3) 10_557 . ?
C1 Re1 N1 89.2(6) . . ?
C1 Re1 N1 177.1(6) 10_557 . ?
C1 Re1 N2 164.5(6) . . ?
C1 Re1 N2 107.1(6) 10_557 . ?
C1 Re1 C2A 88.9(7) . . ?
C1 Re1 C2A 88.9(7) 10_557 . ?
C1 Re1 C1 88.1(7) 10_557 . ?
C9 N1 Re1 118.5(14) . . ?
C9 N1 C3 123.0(13) . . ?
C3 N1 Re1 118.2(8) . . ?
C14 N2 Re1 108.5(10) . . ?
C17 N2 Re1 128.4(15) . . ?
C17 N2 C14 122.9(18) . . ?
O2A C2A Re1 179(2) . . ?
O2B C2B Re1 180(6) . . ?
C15 C16 H16 121.2 . . ?
C15 C16 C17 118(2) . . ?
C17 C16 H16 121.2 . . ?
O1 C1 Re1 177.4(11) . . ?
C16 C15 H15 118.6 . . ?
C16 C15 C13 123(2) . . ?
C13 C15 H15 118.6 . . ?
N1 C9 C10 123.7(12) . . ?
N1 C9 C14 116.3(12) . . ?
C10 C9 C14 120.0 . . ?
C9 C10 H10 120.0 . . ?
C9 C10 C11 120.0 . . ?
C11 C10 H10 120.0 . . ?
C10 C11 H11 120.0 . . ?
C12 C11 C10 120.0 . . ?
C12 C11 H11 120.0 . . ?
C11 C12 H12 120.0 . . ?
C11 C12 C13 120.0 . . ?
C13 C12 H12 120.0 . . ?
C12 C13 C15 123.7(12) . . ?
C14 C13 C15 116.3(12) . . ?
C14 C13 C12 120.0 . . ?
C9 C14 N2 120.5(11) . . ?
C13 C14 N2 119.5(11) . . ?
C13 C14 C9 120.0 . . ?
N2 C17 C16 120.7(19) . . ?
N2 C17 C18 124.8(16) . . ?
C18 C17 C16 113.4(14) . . ?
C4 C3 N1 118.7(13) . . ?
C4 C3 C8 120.0 . . ?
C8 C3 N1 121.3(13) . . ?
C3 C4 H4 120.0 . . ?
C3 C4 C5 120.0 . . ?
C5 C4 H4 120.0 . . ?
C4 C5 H5 120.0 . . ?
C4 C5 C6 120.0 . . ?
C6 C5 H5 120.0 . . ?
C5 C6 H6 120.0 . . ?
C7 C6 C5 120.0 . . ?
C7 C6 H6 120.0 . . ?
C6 C7 H7 120.0 . . ?
C6 C7 C8 120.0 . . ?
C8 C7 H7 120.0 . . ?
C3 C8 H8 120.0 . . ?
C7 C8 C3 120.0 . . ?
C7 C8 H8 120.0 . . ?
C19 C18 C17 115.5(14) . . ?
C19 C18 N3 120.0 . . ?
N3 C18 C17 124.5(14) . . ?
C18 C19 H19 120.0 . . ?
C18 C19 C20 120.0 . . ?
C20 C19 H19 120.0 . . ?
C19 C20 H20 120.0 . . ?
C21 C20 C19 120.0 . . ?
C21 C20 H20 120.0 . . ?
C20 C21 H21 120.0 . . ?
C20 C21 C22 120.0 . . ?
C22 C21 H21 120.0 . . ?
C21 C22 H22 120.0 . . ?
N3 C22 C21 120.0 . . ?
N3 C22 H22 120.0 . . ?
C22 N3 C18 120.0 . . ?
C2_1 C1_1 C6_1 120.0 . . ?
C1_1 C2_1 H2_1 120.0 . . ?
C3_1 C2_1 C1_1 120.0 . . ?
C3_1 C2_1 H2_1 120.0 . . ?
C2_1 C3_1 H3_1 120.0 . . ?
C2_1 C3_1 C4_1 120.0 . . ?
C4_1 C3_1 H3_1 120.0 . . ?
C3_1 C4_1 H4_1 120.0 . . ?
C5_1 C4_1 C3_1 120.0 . . ?
C5_1 C4_1 H4_1 120.0 . . ?
C4_1 C5_1 H5_1 120.0 . . ?
C4_1 C5_1 C6_1 120.0 . . ?
C6_1 C5_1 H5_1 120.0 . . ?
C5_1 C6_1 C1_1 120.0 . . ?
C2_2 C1_2 C6_2 120.0 . . ?
C1_2 C2_2 H2_2 120.0 . . ?
C3_2 C2_2 C1_2 120.0 . . ?
C3_2 C2_2 H2_2 120.0 . . ?
C2_2 C3_2 H3_2 120.0 . . ?
C4_2 C3_2 C2_2 120.0 . . ?
C4_2 C3_2 H3_2 120.0 . . ?
C3_2 C4_2 H4_2 120.0 . . ?
C5_2 C4_2 C3_2 120.0 . . ?
C5_2 C4_2 H4_2 120.0 . . ?
C4_2 C5_2 H5_2 120.0 . . ?
C4_2 C5_2 C6_2 120.0 . . ?
C6_2 C5_2 H5_2 120.0 . . ?
C5_2 C6_2 C1_2 120.0 . . ?
C2_3 C1_3 C6_3 120.0 . . ?
C1_3 C2_3 H2_3 120.0 . . ?
C1_3 C2_3 C3_3 120.0 . . ?
C3_3 C2_3 H2_3 120.0 . . ?
C2_3 C3_3 H3_3 120.0 . . ?
C4_3 C3_3 C2_3 120.00(6) . . ?
C4_3 C3_3 H3_3 120.0 . . ?
C3_3 C4_3 H4_3 120.0 . . ?
C5_3 C4_3 C3_3 120.00(6) . . ?
C5_3 C4_3 H4_3 120.0 . . ?
C4_3 C5_3 H5_3 120.0 . . ?
C4_3 C5_3 C6_3 120.0 . . ?
C6_3 C5_3 H5_3 120.0 . . ?
C5_3 C6_3 C1_3 120.0 . . ?
C1_5 Co1_5 C1_5 106.8(9) . 10_557 ?
C1_5 Co1_5 C2_5 122.6(5) . 10_557 ?
C1_5 Co1_5 C2_5 122.6(5) . 3_656 ?
C1_5 Co1_5 C2_5 122.6(5) 10_557 12_655 ?
C1_5 Co1_5 C2_5 122.6(5) 10_557 . ?
C1_5 Co1_5 C2_5 40.6(4) 10_557 10_557 ?
C1_5 Co1_5 C2_5 40.6(4) . . ?
C1_5 Co1_5 C2_5 40.6(4) 10_557 3_656 ?
C1_5 Co1_5 C2_5 40.6(4) . 12_655 ?
C1_5 Co1_5 C3_5 158.7(4) 10_557 . ?
C1_5 Co1_5 C3_5 68.7(6) . 12_655 ?
C1_5 Co1_5 C3_5 68.7(6) 10_557 10_557 ?
C1_5 Co1_5 C3_5 158.7(4) 10_557 12_655 ?
C1_5 Co1_5 C3_5 158.7(4) . 3_656 ?
C1_5 Co1_5 C3_5 68.7(6) . . ?
C1_5 Co1_5 C3_5 68.7(6) 10_557 3_656 ?
C1_5 Co1_5 C3_5 158.7(4) . 10_557 ?
C2_5 Co1_5 C2_5 158.6(7) . 3_656 ?
C2_5 Co1_5 C2_5 107.9(7) . 10_557 ?
C2_5 Co1_5 C2_5 107.9(7) 3_656 12_655 ?
C2_5 Co1_5 C2_5 67.9(7) 3_656 10_557 ?
C2_5 Co1_5 C2_5 67.9(7) . 12_655 ?
C2_5 Co1_5 C2_5 158.6(7) 12_655 10_557 ?
C3_5 Co1_5 C2_5 40.6(5) 3_656 3_656 ?
C3_5 Co1_5 C2_5 123.0(5) . 10_557 ?
C3_5 Co1_5 C2_5 40.6(5) . . ?
C3_5 Co1_5 C2_5 123.0(5) 3_656 12_655 ?
C3_5 Co1_5 C2_5 159.4(6) 12_655 10_557 ?
C3_5 Co1_5 C2_5 159.4(6) . 3_656 ?
C3_5 Co1_5 C2_5 68.4(5) . 12_655 ?
C3_5 Co1_5 C2_5 68.4(5) 10_557 3_656 ?
C3_5 Co1_5 C2_5 40.6(5) 12_655 12_655 ?
C3_5 Co1_5 C2_5 123.0(5) 12_655 3_656 ?
C3_5 Co1_5 C2_5 123.0(5) 10_557 . ?
C3_5 Co1_5 C2_5 68.4(5) 3_656 10_557 ?
C3_5 Co1_5 C2_5 40.6(5) 10_557 10_557 ?
C3_5 Co1_5 C2_5 68.4(5) 12_655 . ?
C3_5 Co1_5 C2_5 159.4(6) 10_557 12_655 ?
C3_5 Co1_5 C2_5 159.4(6) 3_656 . ?
C3_5 Co1_5 C3_5 107.5(9) 3_656 12_655 ?
C3_5 Co1_5 C3_5 107.4(9) . 10_557 ?
C3_5 Co1_5 C3_5 123.1(9) . 3_656 ?
C3_5 Co1_5 C3_5 41.0(7) . 12_655 ?
C3_5 Co1_5 C3_5 41.0(7) 3_656 10_557 ?
C3_5 Co1_5 C3_5 123.1(9) 10_557 12_655 ?
C2_5 C1_5 Co1_5 70.5(9) 12_655 . ?
C2_5 C1_5 Co1_5 70.5(9) . . ?
C2_5 C1_5 C2_5 108.1(14) . 12_655 ?
C2_5 C1_5 C4_5 125.7(8) 12_655 . ?
C2_5 C1_5 C4_5 125.7(8) . . ?
C4_5 C1_5 Co1_5 131.0(12) . . ?
C1_5 C2_5 Co1_5 69.0(9) . . ?
C1_5 C2_5 C3_5 108.5(12) . . ?
C1_5 C2_5 C5_5 126.0(11) . . ?
C3_5 C2_5 Co1_5 69.7(9) . . ?
C3_5 C2_5 C5_5 125.4(11) . . ?
C5_5 C2_5 Co1_5 129.6(10) . . ?
C2_5 C3_5 Co1_5 69.7(8) . . ?
C2_5 C3_5 C3_5 107.4(7) . 12_655 ?
C2_5 C3_5 C6_5 126.7(12) . . ?
C3_5 C3_5 Co1_5 69.5(4) 12_655 . ?
C3_5 C3_5 C6_5 125.8(8) 12_655 . ?
C6_5 C3_5 Co1_5 128.5(14) . . ?
C1_5 C4_5 H4A_5 109.5 . . ?
C1_5 C4_5 H4B_5 109.5 . . ?
C1_5 C4_5 H4C_5 109.5 . . ?
H4A_5 C4_5 H4B_5 109.5 . . ?
H4A_5 C4_5 H4C_5 109.5 . . ?
H4B_5 C4_5 H4C_5 109.5 . . ?
C2_5 C5_5 H5A_5 109.5 . . ?
C2_5 C5_5 H5B_5 109.5 . . ?
C2_5 C5_5 H5C_5 109.5 . . ?
H5A_5 C5_5 H5B_5 109.5 . . ?
H5A_5 C5_5 H5C_5 109.5 . . ?
H5B_5 C5_5 H5C_5 109.5 . . ?
C3_5 C6_5 H6A_5 109.5 . . ?
C3_5 C6_5 H6B_5 109.5 . . ?
C3_5 C6_5 H6C_5 109.5 . . ?
H6A_5 C6_5 H6B_5 109.5 . . ?
H6A_5 C6_5 H6C_5 109.5 . . ?
H6B_5 C6_5 H6C_5 109.5 . . ?
C1A_10 Co1_10 C2A_10 40.4(2) . . ?
C1A_10 Co1_10 C3A_10 67.7(3) . . ?
C1A_10 Co1_10 C4A_10 67.8(3) . . ?
C1A_10 Co1_10 C5A_10 40.5(2) . . ?
C1A_10 Co1_10 C11A_10 166.1(6) . . ?
C1A_10 Co1_10 C12A_10 129.7(8) . . ?
C1A_10 Co1_10 C13A_10 111.0(8) . . ?
C1A_10 Co1_10 C14A_10 121.0(6) . . ?
C1A_10 Co1_10 C15A_10 153.2(6) . . ?
C2A_10 Co1_10 C3A_10 40.2(2) . . ?
C2A_10 Co1_10 C4A_10 67.6(3) . . ?
C2A_10 Co1_10 C13A_10 121.8(8) . . ?
C2A_10 Co1_10 C14A_10 155.3(8) . . ?
C4A_10 Co1_10 C3A_10 40.1(2) . . ?
C4A_10 Co1_10 C14A_10 126.8(7) . . ?
C5A_10 Co1_10 C2A_10 67.9(3) . . ?
C5A_10 Co1_10 C3A_10 67.7(3) . . ?
C5A_10 Co1_10 C4A_10 40.3(2) . . ?
C5A_10 Co1_10 C11A_10 151.0(8) . . ?
C5A_10 Co1_10 C12A_10 167.3(7) . . ?
C5A_10 Co1_10 C13A_10 129.3(6) . . ?
C5A_10 Co1_10 C14A_10 108.8(5) . . ?
C5A_10 Co1_10 C15A_10 118.0(6) . . ?
C11A_10 Co1_10 C2A_10 127.4(5) . . ?
C11A_10 Co1_10 C3A_10 106.9(6) . . ?
C11A_10 Co1_10 C4A_10 117.0(7) . . ?
C11A_10 Co1_10 C12A_10 40.40(17) . . ?
C11A_10 Co1_10 C13A_10 67.8(3) . . ?
C11A_10 Co1_10 C14A_10 67.8(3) . . ?
C11A_10 Co1_10 C15A_10 40.4(2) . . ?
C12A_10 Co1_10 C2A_10 109.8(6) . . ?
C12A_10 Co1_10 C3A_10 119.3(5) . . ?
C12A_10 Co1_10 C4A_10 151.6(6) . . ?
C12A_10 Co1_10 C13A_10 40.28(19) . . ?
C12A_10 Co1_10 C14A_10 67.7(3) . . ?
C12A_10 Co1_10 C15A_10 67.8(3) . . ?
C13A_10 Co1_10 C3A_10 154.2(6) . . ?
C13A_10 Co1_10 C4A_10 165.3(6) . . ?
C13A_10 Co1_10 C14A_10 40.19(19) . . ?
C14A_10 Co1_10 C3A_10 163.3(8) . . ?
C15A_10 Co1_10 C2A_10 163.7(7) . . ?
C15A_10 Co1_10 C3A_10 125.6(8) . . ?
C15A_10 Co1_10 C4A_10 106.3(8) . . ?
C15A_10 Co1_10 C13A_10 67.7(3) . . ?
C15A_10 Co1_10 C14A_10 40.2(2) . . ?
C2A_10 C1A_10 Co1_10 70.2(4) . . ?
C2A_10 C1A_10 C6A_10 126.0 . . ?
C5A_10 C1A_10 Co1_10 69.9(4) . . ?
C5A_10 C1A_10 C2A_10 108.0 . . ?
C5A_10 C1A_10 C6A_10 126.0 . . ?
C6A_10 C1A_10 Co1_10 125.4(4) . . ?
C1A_10 C2A_10 Co1_10 69.3(4) . . ?
C1A_10 C2A_10 C7A_10 126.0 . . ?
C3A_10 C2A_10 Co1_10 70.3(4) . . ?
C3A_10 C2A_10 C1A_10 108.0 . . ?
C3A_10 C2A_10 C7A_10 126.0 . . ?
C7A_10 C2A_10 Co1_10 125.9(4) . . ?
C2A_10 C3A_10 Co1_10 69.5(4) . . ?
C2A_10 C3A_10 C8A_10 126.0 . . ?
C4A_10 C3A_10 Co1_10 69.8(4) . . ?
C4A_10 C3A_10 C2A_10 108.0 . . ?
C4A_10 C3A_10 C8A_10 126.0 . . ?
C8A_10 C3A_10 Co1_10 126.3(4) . . ?
C3A_10 C4A_10 Co1_10 70.1(4) . . ?
C3A_10 C4A_10 C5A_10 108.0 . . ?
C3A_10 C4A_10 C9A_10 126.0 . . ?
C5A_10 C4A_10 Co1_10 69.3(4) . . ?
C5A_10 C4A_10 C9A_10 126.0 . . ?
C9A_10 C4A_10 Co1_10 126.1(4) . . ?
C1A_10 C5A_10 Co1_10 69.6(4) . . ?
C1A_10 C5A_10 C4A_10 108.0 . . ?
C1A_10 C5A_10 C10A_10 126.0 . . ?
C4A_10 C5A_10 Co1_10 70.4(4) . . ?
C4A_10 C5A_10 C10A_10 126.0 . . ?
C10A_10 C5A_10 Co1_10 125.6(3) . . ?
C1A_10 C6A_10 H6AA_10 109.5 . . ?
C1A_10 C6A_10 H6AB_10 109.5 . . ?
C1A_10 C6A_10 H6AC_10 109.5 . . ?
H6AA_10 C6A_10 H6AB_10 109.5 . . ?
H6AA_10 C6A_10 H6AC_10 109.5 . . ?
H6AB_10 C6A_10 H6AC_10 109.5 . . ?
C2A_10 C7A_10 H7AA_10 109.5 . . ?
C2A_10 C7A_10 H7AB_10 109.5 . . ?
C2A_10 C7A_10 H7AC_10 109.5 . . ?
H7AA_10 C7A_10 H7AB_10 109.5 . . ?
H7AA_10 C7A_10 H7AC_10 109.5 . . ?
H7AB_10 C7A_10 H7AC_10 109.5 . . ?
C3A_10 C8A_10 H8AA_10 109.5 . . ?
C3A_10 C8A_10 H8AB_10 109.5 . . ?
C3A_10 C8A_10 H8AC_10 109.5 . . ?
H8AA_10 C8A_10 H8AB_10 109.5 . . ?
H8AA_10 C8A_10 H8AC_10 109.5 . . ?
H8AB_10 C8A_10 H8AC_10 109.5 . . ?
C4A_10 C9A_10 H9AA_10 109.5 . . ?
C4A_10 C9A_10 H9AB_10 109.5 . . ?
C4A_10 C9A_10 H9AC_10 109.5 . . ?
H9AA_10 C9A_10 H9AB_10 109.5 . . ?
H9AA_10 C9A_10 H9AC_10 109.5 . . ?
H9AB_10 C9A_10 H9AC_10 109.5 . . ?
C5A_10 C10A_10 H10A_10 109.5 . . ?
C5A_10 C10A_10 H10B_10 109.5 . . ?
C5A_10 C10A_10 H10C_10 109.5 . . ?
H10A_10 C10A_10 H10B_10 109.5 . . ?
H10A_10 C10A_10 H10C_10 109.5 . . ?
H10B_10 C10A_10 H10C_10 109.5 . . ?
C12A_10 C11A_10 Co1_10 69.9(4) . . ?
C12A_10 C11A_10 C15A_10 108.0 . . ?
C12A_10 C11A_10 C16A_10 126.0 . . ?
C15A_10 C11A_10 Co1_10 70.0(3) . . ?
C15A_10 C11A_10 C16A_10 126.0 . . ?
C16A_10 C11A_10 Co1_10 125.6(3) . . ?
C11A_10 C12A_10 Co1_10 69.7(4) . . ?
C11A_10 C12A_10 C17A_10 126.0 . . ?
C13A_10 C12A_10 Co1_10 70.2(3) . . ?
C13A_10 C12A_10 C11A_10 108.0 . . ?
C13A_10 C12A_10 C17A_10 126.0 . . ?
C17A_10 C12A_10 Co1_10 125.8(3) . . ?
C12A_10 C13A_10 Co1_10 69.6(3) . . ?
C12A_10 C13A_10 C14A_10 108.0 . . ?
C12A_10 C13A_10 C18A_10 126.0 . . ?
C14A_10 C13A_10 Co1_10 70.0(3) . . ?
C14A_10 C13A_10 C18A_10 126.0 . . ?
C18A_10 C13A_10 Co1_10 126.1(3) . . ?
C13A_10 C14A_10 Co1_10 69.9(4) . . ?
C13A_10 C14A_10 C15A_10 108.0 . . ?
C13A_10 C14A_10 C19A_10 126.0 . . ?
C15A_10 C14A_10 Co1_10 69.6(4) . . ?
C15A_10 C14A_10 C19A_10 126.0 . . ?
C19A_10 C14A_10 Co1_10 126.1(3) . . ?
C11A_10 C15A_10 Co1_10 69.6(3) . . ?
C11A_10 C15A_10 C14A_10 108.0 . . ?
C11A_10 C15A_10 C20A_10 126.0 . . ?
C14A_10 C15A_10 Co1_10 70.1(3) . . ?
C14A_10 C15A_10 C20A_10 126.0 . . ?
C20A_10 C15A_10 Co1_10 125.8(3) . . ?
C11A_10 C16A_10 H16A_10 109.5 . . ?
C11A_10 C16A_10 H16B_10 109.5 . . ?
C11A_10 C16A_10 H16C_10 109.5 . . ?
H16A_10 C16A_10 H16B_10 109.5 . . ?
H16A_10 C16A_10 H16C_10 109.5 . . ?
H16B_10 C16A_10 H16C_10 109.5 . . ?
C12A_10 C17A_10 H17A_10 109.5 . . ?
C12A_10 C17A_10 H17B_10 109.5 . . ?
C12A_10 C17A_10 H17C_10 109.5 . . ?
H17A_10 C17A_10 H17B_10 109.5 . . ?
H17A_10 C17A_10 H17C_10 109.5 . . ?
H17B_10 C17A_10 H17C_10 109.5 . . ?
C13A_10 C18A_10 H18A_10 109.5 . . ?
C13A_10 C18A_10 H18B_10 109.5 . . ?
C13A_10 C18A_10 H18C_10 109.5 . . ?
H18A_10 C18A_10 H18B_10 109.5 . . ?
H18A_10 C18A_10 H18C_10 109.5 . . ?
H18B_10 C18A_10 H18C_10 109.5 . . ?
C14A_10 C19A_10 H19A_10 109.5 . . ?
C14A_10 C19A_10 H19B_10 109.5 . . ?
C14A_10 C19A_10 H19C_10 109.5 . . ?
H19A_10 C19A_10 H19B_10 109.5 . . ?
H19A_10 C19A_10 H19C_10 109.5 . . ?
H19B_10 C19A_10 H19C_10 109.5 . . ?
C15A_10 C20A_10 H20A_10 109.5 . . ?
C15A_10 C20A_10 H20B_10 109.5 . . ?
C15A_10 C20A_10 H20C_10 109.5 . . ?
H20A_10 C20A_10 H20B_10 109.5 . . ?
H20A_10 C20A_10 H20C_10 109.5 . . ?
H20B_10 C20A_10 H20C_10 109.5 . . ?

loop_
_geom_bond_atom_site_label_1
_geom_bond_atom_site_label_2
_geom_bond_distance
_geom_bond_site_symmetry_2
_geom_bond_publ_flag
Re1 Cl1B 2.444(14) . ?
Re1 Cl1A 2.468(5) . ?
Re1 N1 2.108(16) . ?
Re1 N2 2.287(19) . ?
Re1 C2A 1.892(16) . ?
Re1 C2B 1.884(19) . ?
Re1 C1 1.890(10) 10_557 ?
Re1 C1 1.890(10) . ?
O2A C2A 1.171(19) . ?
O2B C2B 1.17(2) . ?
O1 C1 1.171(11) . ?
N1 C9 1.351(16) . ?
N1 C3 1.47(2) . ?
N2 C14 1.399(18) . ?
N2 C17 1.27(2) . ?
C16 H16 0.9500 . ?
C16 C15 1.31(3) . ?
C16 C17 1.46(2) . ?
C15 H15 0.9500 . ?
C15 C13 1.45(2) . ?
C9 C10 1.3900 . ?
C9 C14 1.3900 . ?
C10 H10 0.9500 . ?
C10 C11 1.3900 . ?
C11 H11 0.9500 . ?
C11 C12 1.3900 . ?
C12 H12 0.9500 . ?
C12 C13 1.3900 . ?
C13 C14 1.3900 . ?
C17 C18 1.43(2) . ?
C3 C4 1.3900 . ?
C3 C8 1.3900 . ?
C4 H4 0.9500 . ?
C4 C5 1.3900 . ?
C5 H5 0.9500 . ?
C5 C6 1.3900 . ?
C6 H6 0.9500 . ?
C6 C7 1.3900 . ?
C7 H7 0.9500 . ?
C7 C8 1.3900 . ?
C8 H8 0.9500 . ?
C18 C19 1.3900 . ?
C18 N3 1.3900 . ?
C19 H19 0.9500 . ?
C19 C20 1.3900 . ?
C20 H20 0.9500 . ?
C20 C21 1.3900 . ?
C21 H21 0.9500 . ?
C21 C22 1.3900 . ?
C22 H22 0.9500 . ?
C22 N3 1.3900 . ?
C1_1 H1_1 0.9500 . ?
C1_1 C2_1 1.3900 . ?
C1_1 C6_1 1.3900 . ?
C2_1 H2_1 0.9500 . ?
C2_1 C3_1 1.3900 . ?
C3_1 H3_1 0.9500 . ?
C3_1 C4_1 1.3900 . ?
C4_1 H4_1 0.9500 . ?
C4_1 C5_1 1.3900 . ?
C5_1 H5_1 0.9500 . ?
C5_1 C6_1 1.3900 . ?
C6_1 H6_1 0.9500 . ?
C1_2 H1_2 0.9500 . ?
C1_2 C2_2 1.3900 . ?
C1_2 C6_2 1.3900 . ?
C2_2 H2_2 0.9500 . ?
C2_2 C3_2 1.3900 . ?
C3_2 H3_2 0.9500 . ?
C3_2 C4_2 1.3900 . ?
C4_2 H4_2 0.9500 . ?
C4_2 C5_2 1.3900 . ?
C5_2 H5_2 0.9500 . ?
C5_2 C6_2 1.3900 . ?
C6_2 H6_2 0.9500 . ?
C1_3 H1_3 0.9500 . ?
C1_3 C2_3 1.3900 . ?
C1_3 C6_3 1.3900 . ?
C2_3 H2_3 0.9500 . ?
C2_3 C3_3 1.3900 . ?
C3_3 H3_3 0.9500 . ?
C3_3 C4_3 1.3900 . ?
C4_3 H4_3 0.9500 . ?
C4_3 C5_3 1.3900 . ?
C5_3 H5_3 0.9500 . ?
C5_3 C6_3 1.3900 . ?
C6_3 H6_3 0.9500 . ?
Co1_5 C1_5 2.005(18) . ?
Co1_5 C1_5 2.005(18) 10_557 ?
Co1_5 C2_5 2.024(13) 10_557 ?
Co1_5 C2_5 2.024(13) 3_656 ?
Co1_5 C2_5 2.024(13) 12_655 ?
Co1_5 C2_5 2.024(13) . ?
Co1_5 C3_5 2.025(15) . ?
Co1_5 C3_5 2.025(15) 12_655 ?
Co1_5 C3_5 2.025(15) 3_656 ?
Co1_5 C3_5 2.025(15) 10_557 ?
C1_5 C2_5 1.397(14) 12_655 ?
C1_5 C2_5 1.397(14) . ?
C1_5 C4_5 1.52(2) . ?
C2_5 C3_5 1.405(16) . ?
C2_5 C5_5 1.541(16) . ?
C3_5 C3_5 1.42(3) 12_655 ?
C3_5 C6_5 1.530(16) . ?
C4_5 H4A_5 0.9800 . ?
C4_5 H4B_5 0.9800 . ?
C4_5 H4C_5 0.9800 . ?
C5_5 H5A_5 0.9800 . ?
C5_5 H5B_5 0.9800 . ?
C5_5 H5C_5 0.9800 . ?
C6_5 H6A_5 0.9800 . ?
C6_5 H6B_5 0.9800 . ?
C6_5 H6C_5 0.9800 . ?
Co1_10 C1A_10 2.049(11) . ?
Co1_10 C2A_10 2.061(11) . ?
Co1_10 C3A_10 2.073(11) . ?
Co1_10 C4A_10 2.068(12) . ?
Co1_10 C5A_10 2.053(11) . ?
Co1_10 C11A_10 2.054(10) . ?
Co1_10 C12A_10 2.058(10) . ?
Co1_10 C13A_10 2.066(11) . ?
Co1_10 C14A_10 2.067(10) . ?
Co1_10 C15A_10 2.060(11) . ?
C1A_10 C2A_10 1.4200 . ?
C1A_10 C5A_10 1.4200 . ?
C1A_10 C6A_10 1.5095 . ?
C2A_10 C3A_10 1.4200 . ?
C2A_10 C7A_10 1.5095 . ?
C3A_10 C4A_10 1.4200 . ?
C3A_10 C8A_10 1.5095 . ?
C4A_10 C5A_10 1.4200 . ?
C4A_10 C9A_10 1.5095 . ?
C5A_10 C10A_10 1.5095 . ?
C6A_10 H6AA_10 0.9800 . ?
C6A_10 H6AB_10 0.9800 . ?
C6A_10 H6AC_10 0.9800 . ?
C7A_10 H7AA_10 0.9800 . ?
C7A_10 H7AB_10 0.9800 . ?
C7A_10 H7AC_10 0.9800 . ?
C8A_10 H8AA_10 0.9800 . ?
C8A_10 H8AB_10 0.9800 . ?
C8A_10 H8AC_10 0.9800 . ?
C9A_10 H9AA_10 0.9800 . ?
C9A_10 H9AB_10 0.9800 . ?
C9A_10 H9AC_10 0.9800 . ?
C10A_10 H10A_10 0.9800 . ?
C10A_10 H10B_10 0.9800 . ?
C10A_10 H10C_10 0.9800 . ?
C11A_10 C12A_10 1.4200 . ?
C11A_10 C15A_10 1.4200 . ?
C11A_10 C16A_10 1.5095 . ?
C12A_10 C13A_10 1.4200 . ?
C12A_10 C17A_10 1.5095 . ?
C13A_10 C14A_10 1.4200 . ?
C13A_10 C18A_10 1.5095 . ?
C14A_10 C15A_10 1.4200 . ?
C14A_10 C19A_10 1.5095 . ?
C15A_10 C20A_10 1.5095 . ?
C16A_10 H16A_10 0.9800 . ?
C16A_10 H16B_10 0.9800 . ?
C16A_10 H16C_10 0.9800 . ?
C17A_10 H17A_10 0.9800 . ?
C17A_10 H17B_10 0.9800 . ?
C17A_10 H17C_10 0.9800 . ?
C18A_10 H18A_10 0.9800 . ?
C18A_10 H18B_10 0.9800 . ?
C18A_10 H18C_10 0.9800 . ?
C19A_10 H19A_10 0.9800 . ?
C19A_10 H19B_10 0.9800 . ?
C19A_10 H19C_10 0.9800 . ?
C20A_10 H20A_10 0.9800 . ?
C20A_10 H20B_10 0.9800 . ?
C20A_10 H20C_10 0.9800 . ?

loop_
_geom_torsion_atom_site_label_1
_geom_torsion_atom_site_label_2
_geom_torsion_atom_site_label_3
_geom_torsion_atom_site_label_4
_geom_torsion
_geom_torsion_site_symmetry_1
_geom_torsion_site_symmetry_2
_geom_torsion_site_symmetry_3
_geom_torsion_site_symmetry_4
_geom_torsion_publ_flag
Re1 N1 C9 C10 174.1(7) . . . . ?
Re1 N1 C9 C14 -5.2(15) . . . . ?
Re1 N1 C3 C4 67.5(11) . . . . ?
Re1 N1 C3 C8 -111.0(11) . . . . ?
Re1 N2 C14 C9 6.0(13) . . . . ?
Re1 N2 C14 C13 -174.5(5) . . . . ?
Re1 N2 C17 C16 172.7(13) . . . . ?
Re1 N2 C17 C18 -19(3) . . . . ?
N1 C9 C10 C11 -179.3(13) . . . . ?
N1 C9 C14 N2 -1.1(16) . . . . ?
N1 C9 C14 C13 179.4(12) . . . . ?
N1 C3 C4 C5 -178.6(6) . . . . ?
N1 C3 C8 C7 178.5(6) . . . . ?
N2 C17 C18 C19 124.4(19) . . . . ?
N2 C17 C18 N3 -56(2) . . . . ?
C16 C15 C13 C12 178.2(16) . . . . ?
C16 C15 C13 C14 -2(2) . . . . ?
C16 C17 C18 C19 -67.0(17) . . . . ?
C16 C17 C18 N3 112.2(16) . . . . ?
C15 C16 C17 N2 1(3) . . . . ?
C15 C16 C17 C18 -168.1(18) . . . . ?
C15 C13 C14 N2 0.7(16) . . . . ?
C15 C13 C14 C9 -179.8(12) . . . . ?
C9 N1 C3 C4 -119.8(15) . . . . ?
C9 N1 C3 C8 61.6(16) . . . . ?
C9 C10 C11 C12 0.0 . . . . ?
C10 C9 C14 N2 179.5(13) . . . . ?
C10 C9 C14 C13 0.0 . . . . ?
C10 C11 C12 C13 0.0 . . . . ?
C11 C12 C13 C15 179.7(13) . . . . ?
C11 C12 C13 C14 0.0 . . . . ?
C12 C13 C14 N2 -179.5(12) . . . . ?
C12 C13 C14 C9 0.0 . . . . ?
C14 N2 C17 C16 -2(3) . . . . ?
C14 N2 C17 C18 165.5(16) . . . . ?
C14 C9 C10 C11 0.0 . . . . ?
C17 N2 C14 C9 -178.0(15) . . . . ?
C17 N2 C14 C13 2(2) . . . . ?
C17 C16 C15 C13 1(3) . . . . ?
C17 C18 C19 C20 179.2(6) . . . . ?
C17 C18 N3 C22 -179.1(7) . . . . ?
C3 N1 C9 C10 1.5(19) . . . . ?
C3 N1 C9 C14 -177.9(12) . . . . ?
C3 C4 C5 C6 0.0 . . . . ?
C4 C3 C8 C7 0.0 . . . . ?
C4 C5 C6 C7 0.0 . . . . ?
C5 C6 C7 C8 0.0 . . . . ?
C6 C7 C8 C3 0.0 . . . . ?
C8 C3 C4 C5 0.0 . . . . ?
C18 C19 C20 C21 0.0 . . . . ?
C19 C18 N3 C22 0.0 . . . . ?
C19 C20 C21 C22 0.0 . . . . ?
C20 C21 C22 N3 0.0 . . . . ?
C21 C22 N3 C18 0.0 . . . . ?
N3 C18 C19 C20 0.0 . . . . ?
C1_1 C2_1 C3_1 C4_1 0.0 . . . . ?
C2_1 C1_1 C6_1 C5_1 0.0 . . . . ?
C2_1 C3_1 C4_1 C5_1 0.0 . . . . ?
C3_1 C4_1 C5_1 C6_1 0.0 . . . . ?
C4_1 C5_1 C6_1 C1_1 0.0 . . . . ?
C6_1 C1_1 C2_1 C3_1 0.0 . . . . ?
C1_2 C2_2 C3_2 C4_2 0.0 . . . . ?
C2_2 C1_2 C6_2 C5_2 0.0 . . . . ?
C2_2 C3_2 C4_2 C5_2 0.0 . . . . ?
C3_2 C4_2 C5_2 C6_2 0.0 . . . . ?
C4_2 C5_2 C6_2 C1_2 0.0 . . . . ?
C6_2 C1_2 C2_2 C3_2 0.0 . . . . ?
C1_3 C2_3 C3_3 C4_3 0.0 . . . . ?
C2_3 C1_3 C6_3 C5_3 0.0 . . . . ?
C2_3 C3_3 C4_3 C5_3 0.0 . . . . ?
C3_3 C4_3 C5_3 C6_3 0.0 . . . . ?
C4_3 C5_3 C6_3 C1_3 0.0 . . . . ?
C6_3 C1_3 C2_3 C3_3 0.0 . . . . ?
Co1_5 C1_5 C2_5 C3_5 -58.7(12) . . . . ?
Co1_5 C1_5 C2_5 C5_5 124.5(14) . . . . ?
Co1_5 C2_5 C3_5 C3_5 -59.5(4) . . . 12_655 ?
Co1_5 C2_5 C3_5 C6_5 123.5(19) . . . . ?
C1_5 C2_5 C3_5 Co1_5 58.2(11) . . . . ?
C1_5 C2_5 C3_5 C3_5 -1.3(14) . . . 12_655 ?
C1_5 C2_5 C3_5 C6_5 -178.3(17) . . . . ?
C2_5 C1_5 C2_5 Co1_5 60.7(13) 12_655 . . . ?
C2_5 C1_5 C2_5 C3_5 2(2) 12_655 . . . ?
C2_5 C1_5 C2_5 C5_5 -174.8(9) 12_655 . . . ?
C4_5 C1_5 C2_5 Co1_5 -127.0(18) . . . . ?
C4_5 C1_5 C2_5 C3_5 174.4(16) . . . . ?
C4_5 C1_5 C2_5 C5_5 -3(3) . . . . ?
C5_5 C2_5 C3_5 Co1_5 -124.9(14) . . . . ?
C5_5 C2_5 C3_5 C3_5 175.6(12) . . . 12_655 ?
C5_5 C2_5 C3_5 C6_5 -1(3) . . . . ?
Co1_10 C1A_10 C2A_10 C3A_10 -60.0(4) . . . . ?
Co1_10 C1A_10 C2A_10 C7A_10 120.0(4) . . . . ?
Co1_10 C1A_10 C5A_10 C4A_10 60.2(4) . . . . ?
Co1_10 C1A_10 C5A_10 C10A_10 -119.8(4) . . . . ?
Co1_10 C2A_10 C3A_10 C4A_10 -59.3(4) . . . . ?
Co1_10 C2A_10 C3A_10 C8A_10 120.7(4) . . . . ?
Co1_10 C3A_10 C4A_10 C5A_10 -59.2(4) . . . . ?
Co1_10 C3A_10 C4A_10 C9A_10 120.8(4) . . . . ?
Co1_10 C4A_10 C5A_10 C1A_10 -59.7(4) . . . . ?
Co1_10 C4A_10 C5A_10 C10A_10 120.3(4) . . . . ?
Co1_10 C11A_10 C12A_10 C13A_10 -59.9(3) . . . . ?
Co1_10 C11A_10 C12A_10 C17A_10 120.1(3) . . . . ?
Co1_10 C11A_10 C15A_10 C14A_10 59.9(4) . . . . ?
Co1_10 C11A_10 C15A_10 C20A_10 -120.1(4) . . . . ?
Co1_10 C12A_10 C13A_10 C14A_10 -59.6(4) . . . . ?
Co1_10 C12A_10 C13A_10 C18A_10 120.4(4) . . . . ?
Co1_10 C13A_10 C14A_10 C15A_10 -59.4(3) . . . . ?
Co1_10 C13A_10 C14A_10 C19A_10 120.6(3) . . . . ?
Co1_10 C14A_10 C15A_10 C11A_10 -59.5(3) . . . . ?
Co1_10 C14A_10 C15A_10 C20A_10 120.5(3) . . . . ?
C1A_10 C2A_10 C3A_10 Co1_10 59.3(4) . . . . ?
C1A_10 C2A_10 C3A_10 C4A_10 0.0 . . . . ?
C1A_10 C2A_10 C3A_10 C8A_10 180.0 . . . . ?
C2A_10 C1A_10 C5A_10 Co1_10 -60.2(4) . . . . ?
C2A_10 C1A_10 C5A_10 C4A_10 0.0 . . . . ?
C2A_10 C1A_10 C5A_10 C10A_10 180.0 . . . . ?
C2A_10 C3A_10 C4A_10 Co1_10 59.2(4) . . . . ?
C2A_10 C3A_10 C4A_10 C5A_10 0.0 . . . . ?
C2A_10 C3A_10 C4A_10 C9A_10 180.0 . . . . ?
C3A_10 C4A_10 C5A_10 Co1_10 59.7(4) . . . . ?
C3A_10 C4A_10 C5A_10 C1A_10 0.0 . . . . ?
C3A_10 C4A_10 C5A_10 C10A_10 180.0 . . . . ?
C5A_10 C1A_10 C2A_10 Co1_10 60.0(4) . . . . ?
C5A_10 C1A_10 C2A_10 C3A_10 0.0 . . . . ?
C5A_10 C1A_10 C2A_10 C7A_10 180.0 . . . . ?
C6A_10 C1A_10 C2A_10 Co1_10 -120.0(4) . . . . ?
C6A_10 C1A_10 C2A_10 C3A_10 180.0 . . . . ?
C6A_10 C1A_10 C2A_10 C7A_10 0.0 . . . . ?
C6A_10 C1A_10 C5A_10 Co1_10 119.8(4) . . . . ?
C6A_10 C1A_10 C5A_10 C4A_10 180.0 . . . . ?
C6A_10 C1A_10 C5A_10 C10A_10 0.0 . . . . ?
C7A_10 C2A_10 C3A_10 Co1_10 -120.7(4) . . . . ?
C7A_10 C2A_10 C3A_10 C4A_10 180.0 . . . . ?
C7A_10 C2A_10 C3A_10 C8A_10 0.0 . . . . ?
C8A_10 C3A_10 C4A_10 Co1_10 -120.8(4) . . . . ?
C8A_10 C3A_10 C4A_10 C5A_10 180.0 . . . . ?
C8A_10 C3A_10 C4A_10 C9A_10 0.0 . . . . ?
C9A_10 C4A_10 C5A_10 Co1_10 -120.3(4) . . . . ?
C9A_10 C4A_10 C5A_10 C1A_10 180.0 . . . . ?
C9A_10 C4A_10 C5A_10 C10A_10 0.0 . . . . ?
C11A_10 C12A_10 C13A_10 Co1_10 59.6(4) . . . . ?
C11A_10 C12A_10 C13A_10 C14A_10 0.0 . . . . ?
C11A_10 C12A_10 C13A_10 C18A_10 180.0 . . . . ?
C12A_10 C11A_10 C15A_10 Co1_10 -59.9(4) . . . . ?
C12A_10 C11A_10 C15A_10 C14A_10 0.0 . . . . ?
C12A_10 C11A_10 C15A_10 C20A_10 180.0 . . . . ?
C12A_10 C13A_10 C14A_10 Co1_10 59.4(3) . . . . ?
C12A_10 C13A_10 C14A_10 C15A_10 0.0 . . . . ?
C12A_10 C13A_10 C14A_10 C19A_10 180.0 . . . . ?
C13A_10 C14A_10 C15A_10 Co1_10 59.5(3) . . . . ?
C13A_10 C14A_10 C15A_10 C11A_10 0.0 . . . . ?
C13A_10 C14A_10 C15A_10 C20A_10 180.0 . . . . ?
C15A_10 C11A_10 C12A_10 Co1_10 59.9(3) . . . . ?
C15A_10 C11A_10 C12A_10 C13A_10 0.0 . . . . ?
C15A_10 C11A_10 C12A_10 C17A_10 180.0 . . . . ?
C16A_10 C11A_10 C12A_10 Co1_10 -120.1(3) . . . . ?
C16A_10 C11A_10 C12A_10 C13A_10 180.0 . . . . ?
C16A_10 C11A_10 C12A_10 C17A_10 0.0 . . . . ?
C16A_10 C11A_10 C15A_10 Co1_10 120.1(4) . . . . ?
C16A_10 C11A_10 C15A_10 C14A_10 180.0 . . . . ?
C16A_10 C11A_10 C15A_10 C20A_10 0.0 . . . . ?
C17A_10 C12A_10 C13A_10 Co1_10 -120.4(4) . . . . ?
C17A_10 C12A_10 C13A_10 C14A_10 180.0 . . . . ?
C17A_10 C12A_10 C13A_10 C18A_10 0.0 . . . . ?
C18A_10 C13A_10 C14A_10 Co1_10 -120.6(3) . . . . ?
C18A_10 C13A_10 C14A_10 C15A_10 180.0 . . . . ?
C18A_10 C13A_10 C14A_10 C19A_10 0.0 . . . . ?
C19A_10 C14A_10 C15A_10 Co1_10 -120.5(3) . . . . ?
C19A_10 C14A_10 C15A_10 C11A_10 180.0 . . . . ?
C19A_10 C14A_10 C15A_10 C20A_10 0.0 . . . . ?
